data_4071605
loop_
_publ_author_name
'Agapie, Theodor'
'Day, Michael W.'
'Bercaw, John E.'

_publ_section_title
;
 Synthesis and Reactivity of Tantalum Complexes Supported by Bidentate
 X2and Tridentate LX2Ligands with Two Phenolates Linked to Pyridine,
 Thiophene, Furan, and Benzene Connectors: Mechanistic Studies of the
 Formation of a Tantalum Benzylidene and Insertion Chemistry for
 Tantalum&#x2212;Carbon Bonds
;
_journal_issue 23
_journal_name_full Organometallics
_journal_page_first 6123
_journal_paper_doi 10.1021/om8002653
_journal_volume 27
_journal_year 2008
_chemical_formula_moiety 'C49 H59 O3 Ta, C5 H12'
_chemical_formula_sum 'C54 H71 O3 Ta'
_chemical_formula_weight 949.06
_chemical_name_systematic
;
 ?
;
_space_group_IT_number 2
_symmetry_cell_setting triclinic
_symmetry_space_group_name_Hall '-P 1'
_symmetry_space_group_name_H-M 'P -1'
_atom_sites_solution_hydrogens geom
_atom_sites_solution_primary direct
_atom_sites_solution_secondary difmap
_audit_creation_method SHELXL-97
_cell_angle_alpha 74.600(2)
_cell_angle_beta 89.357(2)
_cell_angle_gamma 73.670(2)
_cell_formula_units_Z 4
_cell_length_a 16.4299(8)
_cell_length_b 17.0630(9)
_cell_length_c 18.7829(9)
_cell_measurement_reflns_used 5821
_cell_measurement_temperature 100(2)
_cell_measurement_theta_max 20.07
_cell_measurement_theta_min 2.26
_cell_volume 4860.3(4)
_computing_cell_refinement 'Bruker SAINT v6.45A'
_computing_data_collection 'Bruker SMART v5.630'
_computing_data_reduction 'Bruker SAINT v6.45A'
_computing_molecular_graphics 'Bruker XP v5.1'
_computing_publication_material 'Bruker XCIF v6.12'
_computing_structure_refinement 'Bruker XL v6.12'
_computing_structure_solution 'Bruker XS v6.12'
_diffrn_ambient_temperature 100(2)
_diffrn_measured_fraction_theta_full 0.999
_diffrn_measured_fraction_theta_max 0.999
_diffrn_measurement_device_type 'Bruker SMART 1000'
_diffrn_measurement_method '\w scans at 4 \f settings'
_diffrn_radiation_monochromator graphite
_diffrn_radiation_source 'fine-focus sealed tube'
_diffrn_radiation_type MoK\a
_diffrn_radiation_wavelength 0.71073
_diffrn_reflns_av_R_equivalents 0.1412
_diffrn_reflns_av_sigmaI/netI 0.1515
_diffrn_reflns_limit_h_max 15
_diffrn_reflns_limit_h_min -15
_diffrn_reflns_limit_k_max 16
_diffrn_reflns_limit_k_min -16
_diffrn_reflns_limit_l_max 18
_diffrn_reflns_limit_l_min -18
_diffrn_reflns_number 24079
_diffrn_reflns_theta_full 20.07
_diffrn_reflns_theta_max 20.07
_diffrn_reflns_theta_min 1.46
_exptl_absorpt_coefficient_mu 2.301
_exptl_absorpt_correction_T_max 0.9095
_exptl_absorpt_correction_T_min 0.6422
_exptl_absorpt_correction_type Gausian
_exptl_absorpt_process_details XPREP
_exptl_crystal_colour Colorless
_exptl_crystal_density_diffrn 1.297
_exptl_crystal_density_meas 0
_exptl_crystal_density_method 'not measured'
_exptl_crystal_description Needle
_exptl_crystal_F_000 1968
_exptl_crystal_size_max 0.22
_exptl_crystal_size_mid 0.04
_exptl_crystal_size_min 0.04
_refine_diff_density_max 1.087
_refine_diff_density_min -1.156
_refine_diff_density_rms 0.137
_refine_ls_extinction_method none
_refine_ls_goodness_of_fit_ref 0.979
_refine_ls_hydrogen_treatment Riding
_refine_ls_matrix_type 'Full matrix'
_refine_ls_number_parameters 507
_refine_ls_number_reflns 9156
_refine_ls_number_restraints 0
_refine_ls_restrained_S_all 0.979
_refine_ls_R_factor_all 0.1011
_refine_ls_R_factor_gt 0.0528
_refine_ls_shift/su_max 0.003
_refine_ls_shift/su_mean 0.000
_refine_ls_structure_factor_coef Fsqd
_refine_ls_weighting_details w=1/s^2^(Fo^2^)
_refine_ls_weighting_scheme sigma
_refine_ls_wR_factor_gt 0.0956
_refine_ls_wR_factor_ref 0.1063
_reflns_number_gt 5642
_reflns_number_total 9156
_reflns_threshold_expression >2sigma(I)
_cod_data_source_file om8002653_si_014.cif
_cod_data_source_block ta33
_cod_depositor_comments
;
The following automatic conversions were performed:

'_symmetry_cell_setting' value 'Triclinic' changed to 'triclinic'
according to /home/saulius/struct/CIF-dictionaries/cif_core.dic
dictionary named 'cif_core.dic' version 2.4.1 from
2010-06-29.

'_refine_ls_weighting_scheme' value 'Sigma' changed to
'sigma' according to
/home/saulius/struct/CIF-dictionaries/cif_core.dic dictionary named
'cif_core.dic' version 2.4.1 from 2010-06-29.

Automatic conversion script
Id: cif_fix_values 1715 2011-07-08 13:25:40Z adriana 

The following automatic conversions were performed:

'_atom_sites_solution_primary' value 'Direct methods' was changed to
'direct'.

'_atom_sites_solution_secondary' value 'Difference Fourier map' was
changed to 'difmap'.

'_atom_sites_solution_hydrogens' value 'Geometric positions' was
changed to 'geom'.

Automatic conversion script
Id: cif_fix_values 6452 2018-10-05 10:23:21Z andrius 
;
_cod_original_sg_symbol_H-M P-1
_cod_database_code 4071605

loop_
_symmetry_equiv_pos_as_xyz
'x, y, z'
'-x, -y, -z'

loop_
_atom_site_label
_atom_site_type_symbol
_atom_site_fract_x
_atom_site_fract_y
_atom_site_fract_z
_atom_site_U_iso_or_equiv
_atom_site_adp_type
_atom_site_occupancy
_atom_site_symmetry_multiplicity
_atom_site_calc_flag
_atom_site_refinement_flags
Ta1 Ta 0.02586(4) 1.01028(4) 0.32776(3) 0.0204(2) Uani 1 1 d .
O1A O 0.0231(5) 1.1244(5) 0.2725(4) 0.021(2) Uiso 1 1 d .
O2A O 0.0668(5) 0.8884(5) 0.3705(4) 0.023(2) Uiso 1 1 d .
O3A O 0.0200(5) 0.9889(5) 0.2306(4) 0.019(2) Uiso 1 1 d .
C1A C 0.0503(7) 1.1666(8) 0.2091(6) 0.020(3) Uiso 1 1 d .
C2A C -0.0028(8) 1.2479(8) 0.1701(7) 0.027(3) Uiso 1 1 d .
C3A C 0.0278(8) 1.2900(9) 0.1046(7) 0.024(4) Uiso 1 1 d .
H3A H -0.0060 1.3448 0.0774 0.029 Uiso 1 1 calc R
C4A C 0.1052(8) 1.2547(8) 0.0783(6) 0.023(3) Uiso 1 1 d .
C5A C 0.1542(8) 1.1740(8) 0.1184(6) 0.023(3) Uiso 1 1 d .
H5A H 0.2074 1.1497 0.1010 0.028 Uiso 1 1 calc R
C6A C 0.1280(8) 1.1270(8) 0.1837(7) 0.028(3) Uiso 1 1 d .
C7A C 0.1853(7) 1.0423(8) 0.2297(6) 0.017(3) Uiso 1 1 d .
C8A C 0.2576(7) 1.0519(8) 0.2637(6) 0.021(3) Uiso 1 1 d .
H8A H 0.2688 1.1054 0.2521 0.025 Uiso 1 1 calc R
C9A C 0.3116(8) 0.9821(8) 0.3137(6) 0.022(3) Uiso 1 1 d .
H9A H 0.3624 0.9863 0.3340 0.026 Uiso 1 1 calc R
C10A C 0.2914(7) 0.9072(8) 0.3337(6) 0.016(3) Uiso 1 1 d .
H10A H 0.3271 0.8616 0.3708 0.019 Uiso 1 1 calc R
C11A C 0.2203(8) 0.8936(8) 0.3022(6) 0.021(3) Uiso 1 1 d .
C12A C 0.1994(8) 0.8148(8) 0.3382(6) 0.023(3) Uiso 1 1 d .
C13A C 0.2616(8) 0.7371(8) 0.3399(6) 0.028(3) Uiso 1 1 d .
H13A H 0.3123 0.7378 0.3152 0.033 Uiso 1 1 calc R
C14A C 0.2488(7) 0.6608(7) 0.3773(6) 0.018(3) Uiso 1 1 d .
C15A C 0.1714(8) 0.6621(9) 0.4125(7) 0.030(4) Uiso 1 1 d .
H15A H 0.1607 0.6097 0.4361 0.036 Uiso 1 1 calc R
C16A C 0.1110(7) 0.7377(8) 0.4137(6) 0.019(3) Uiso 1 1 d .
C17A C 0.1247(8) 0.8133(8) 0.3739(6) 0.020(3) Uiso 1 1 d .
C18A C -0.0897(8) 1.2882(8) 0.1956(6) 0.023(3) Uiso 1 1 d .
C19A C -0.0822(8) 1.2950(8) 0.2755(6) 0.030(4) Uiso 1 1 d .
H19A H -0.0479 1.2404 0.3074 0.045 Uiso 1 1 calc R
H19B H -0.1390 1.3098 0.2938 0.045 Uiso 1 1 calc R
H19C H -0.0549 1.3391 0.2760 0.045 Uiso 1 1 calc R
C20A C -0.1497(8) 1.2347(8) 0.1900(7) 0.030(3) Uiso 1 1 d .
H20A H -0.1599 1.2373 0.1379 0.044 Uiso 1 1 calc R
H20B H -0.2039 1.2571 0.2102 0.044 Uiso 1 1 calc R
H20C H -0.1235 1.1756 0.2181 0.044 Uiso 1 1 calc R
C21A C -0.1312(8) 1.3800(8) 0.1450(6) 0.031(3) Uiso 1 1 d .
H21A H -0.0945 1.4158 0.1474 0.046 Uiso 1 1 calc R
H21B H -0.1869 1.4037 0.1622 0.046 Uiso 1 1 calc R
H21C H -0.1381 1.3779 0.0939 0.046 Uiso 1 1 calc R
C22A C 0.1352(8) 1.3057(8) 0.0061(7) 0.030(3) Uiso 1 1 d .
C23A C 0.1431(9) 1.3901(9) 0.0167(7) 0.042(4) Uiso 1 1 d .
H23A H 0.0883 1.4225 0.0296 0.063 Uiso 1 1 calc R
H23B H 0.1593 1.4233 -0.0294 0.063 Uiso 1 1 calc R
H23C H 0.1865 1.3780 0.0566 0.063 Uiso 1 1 calc R
C24A C 0.2176(8) 1.2556(8) -0.0176(7) 0.037(4) Uiso 1 1 d .
H24A H 0.2645 1.2476 0.0180 0.056 Uiso 1 1 calc R
H24B H 0.2288 1.2868 -0.0668 0.056 Uiso 1 1 calc R
H24C H 0.2130 1.2001 -0.0192 0.056 Uiso 1 1 calc R
C25A C 0.0656(8) 1.3252(8) -0.0580(6) 0.034(4) Uiso 1 1 d .
H25A H 0.0532 1.2725 -0.0589 0.051 Uiso 1 1 calc R
H25B H 0.0865 1.3492 -0.1055 0.051 Uiso 1 1 calc R
H25C H 0.0136 1.3659 -0.0495 0.051 Uiso 1 1 calc R
C26A C 0.3177(8) 0.5734(8) 0.3806(7) 0.031(4) Uiso 1 1 d .
C27A C 0.3611(11) 0.5786(11) 0.3069(9) 0.078(6) Uiso 1 1 d .
H27A H 0.3945 0.5215 0.3056 0.117 Uiso 1 1 calc R
H27B H 0.3987 0.6149 0.3027 0.117 Uiso 1 1 calc R
H27C H 0.3177 0.6026 0.2655 0.117 Uiso 1 1 calc R
C28A C 0.3828(11) 0.5553(11) 0.4429(8) 0.072(5) Uiso 1 1 d .
H28A H 0.3551 0.5508 0.4897 0.107 Uiso 1 1 calc R
H28B H 0.4092 0.6016 0.4342 0.107 Uiso 1 1 calc R
H28C H 0.4265 0.5019 0.4454 0.107 Uiso 1 1 calc R
C29A C 0.2779(10) 0.4990(10) 0.3926(8) 0.063(5) Uiso 1 1 d .
H29A H 0.2595 0.4857 0.4431 0.095 Uiso 1 1 calc R
H29B H 0.3202 0.4489 0.3851 0.095 Uiso 1 1 calc R
H29C H 0.2288 0.5152 0.3571 0.095 Uiso 1 1 calc R
C30A C 0.0300(8) 0.7370(8) 0.4557(7) 0.030(3) Uiso 1 1 d .
C31A C -0.0510(8) 0.7792(8) 0.4021(6) 0.027(3) Uiso 1 1 d .
H31A H -0.0996 0.7642 0.4267 0.040 Uiso 1 1 calc R
H31B H -0.0424 0.7590 0.3576 0.040 Uiso 1 1 calc R
H31C H -0.0621 0.8410 0.3883 0.040 Uiso 1 1 calc R
C32A C 0.0285(9) 0.6447(9) 0.4962(7) 0.042(4) Uiso 1 1 d .
H32A H 0.0765 0.6178 0.5335 0.064 Uiso 1 1 calc R
H32B H 0.0330 0.6117 0.4601 0.064 Uiso 1 1 calc R
H32C H -0.0249 0.6467 0.5204 0.064 Uiso 1 1 calc R
C33A C 0.0291(9) 0.7818(9) 0.5159(7) 0.042(4) Uiso 1 1 d .
H33A H 0.0346 0.8388 0.4938 0.063 Uiso 1 1 calc R
H33B H 0.0768 0.7493 0.5526 0.063 Uiso 1 1 calc R
H33C H -0.0245 0.7862 0.5401 0.063 Uiso 1 1 calc R
C34A C 0.1723(7) 0.9639(8) 0.2454(6) 0.018(3) Uiso 1 1 d .
C35A C 0.0973(7) 0.9531(8) 0.2003(6) 0.020(3) Uiso 1 1 d .
C36A C 0.0923(8) 1.0060(8) 0.1157(6) 0.026(3) Uiso 1 1 d .
C37A C 0.0152(8) 1.0571(8) 0.0809(6) 0.023(3) Uiso 1 1 d .
H37A H -0.0337 1.0623 0.1087 0.028 Uiso 1 1 calc R
C38A C 0.0062(8) 1.1022(8) 0.0051(6) 0.026(3) Uiso 1 1 d .
H38A H -0.0471 1.1379 -0.0186 0.032 Uiso 1 1 calc R
C39A C 0.0821(8) 1.0906(8) -0.0334(7) 0.024(3) Uiso 1 1 d .
H39A H 0.0793 1.1197 -0.0844 0.029 Uiso 1 1 calc R
C40A C 0.1572(8) 1.0401(8) 0.0002(6) 0.023(3) Uiso 1 1 d .
H40A H 0.2058 1.0333 -0.0279 0.028 Uiso 1 1 calc R
C41A C 0.1661(8) 0.9965(8) 0.0763(6) 0.025(3) Uiso 1 1 d .
H41A H 0.2199 0.9620 0.1000 0.030 Uiso 1 1 calc R
C42A C 0.1016(8) 0.8635(8) 0.1965(6) 0.017(3) Uiso 1 1 d .
C43A C 0.0320(8) 0.8325(8) 0.2166(6) 0.029(4) Uiso 1 1 d .
H43A H -0.0158 0.8661 0.2345 0.035 Uiso 1 1 calc R
C44A C 0.0324(9) 0.7534(9) 0.2106(7) 0.036(4) Uiso 1 1 d .
H44A H -0.0154 0.7333 0.2241 0.044 Uiso 1 1 calc R
C45A C 0.1019(8) 0.7030(9) 0.1851(7) 0.037(4) Uiso 1 1 d .
H45A H 0.1018 0.6487 0.1812 0.045 Uiso 1 1 calc R
C46A C 0.1706(8) 0.7323(8) 0.1657(6) 0.030(3) Uiso 1 1 d .
H46A H 0.2182 0.6987 0.1475 0.036 Uiso 1 1 calc R
C47A C 0.1704(8) 0.8125(8) 0.1727(6) 0.028(3) Uiso 1 1 d .
H47A H 0.2191 0.8317 0.1607 0.033 Uiso 1 1 calc R
C48A C -0.0959(7) 1.0337(8) 0.3715(6) 0.021(3) Uiso 1 1 d .
H48A H -0.1381 1.0323 0.3357 0.032 Uiso 1 1 calc R
H48B H -0.1114 1.0896 0.3810 0.032 Uiso 1 1 calc R
H48C H -0.0942 0.9899 0.4178 0.032 Uiso 1 1 calc R
C49A C 0.1137(7) 1.0206(8) 0.4106(6) 0.022(3) Uiso 1 1 d .
H49A H 0.1397 0.9643 0.4445 0.032 Uiso 1 1 calc R
H49B H 0.0822 1.0590 0.4386 0.032 Uiso 1 1 calc R
H49C H 0.1583 1.0430 0.3854 0.032 Uiso 1 1 calc R
Ta2 Ta 0.52376(4) 1.01703(4) 0.16489(3) 0.0208(2) Uani 1 1 d .
O1B O 0.5663(5) 0.8988(5) 0.1780(4) 0.027(2) Uiso 1 1 d .
O2B O 0.5209(5) 1.1316(5) 0.1660(4) 0.028(2) Uiso 1 1 d .
O3B O 0.5155(4) 0.9955(4) 0.2715(4) 0.0105(18) Uiso 1 1 d .
C1B C 0.6235(8) 0.8206(8) 0.2088(6) 0.021(3) Uiso 1 1 d .
C2B C 0.6108(8) 0.7457(8) 0.2040(7) 0.027(3) Uiso 1 1 d .
C3B C 0.6726(8) 0.6686(8) 0.2395(6) 0.022(3) Uiso 1 1 d .
H3B H 0.6637 0.6168 0.2368 0.026 Uiso 1 1 calc R
C4B C 0.7467(8) 0.6651(8) 0.2788(6) 0.027(3) Uiso 1 1 d .
C5B C 0.7567(8) 0.7437(8) 0.2789(6) 0.024(3) Uiso 1 1 d .
H5B H 0.8067 0.7442 0.3034 0.029 Uiso 1 1 calc R
C6B C 0.6972(7) 0.8222(7) 0.2449(6) 0.016(3) Uiso 1 1 d .
C7B C 0.7191(7) 0.9009(7) 0.2439(6) 0.018(3) Uiso 1 1 d .
C8B C 0.7904(8) 0.9135(8) 0.2088(6) 0.020(3) Uiso 1 1 d .
H8B H 0.8276 0.8671 0.1949 0.025 Uiso 1 1 calc R
C9B C 0.8109(8) 0.9870(8) 0.1931(6) 0.026(3) Uiso 1 1 d .
H9B H 0.8628 0.9911 0.1716 0.031 Uiso 1 1 calc R
C10B C 0.7545(7) 1.0567(8) 0.2089(6) 0.022(3) Uiso 1 1 d .
H10B H 0.7657 1.1102 0.1947 0.026 Uiso 1 1 calc R
C11B C 0.6814(7) 1.0493(8) 0.2453(6) 0.018(3) Uiso 1 1 d .
C12B C 0.6227(8) 1.1343(8) 0.2516(6) 0.020(3) Uiso 1 1 d .
C13B C 0.6503(8) 1.1769(8) 0.2974(6) 0.019(3) Uiso 1 1 d .
H13B H 0.7035 1.1510 0.3253 0.023 Uiso 1 1 calc R
C14B C 0.6013(8) 1.2558(8) 0.3024(6) 0.022(3) Uiso 1 1 d .
C15B C 0.5217(8) 1.2906(9) 0.2614(7) 0.029(4) Uiso 1 1 d .
H15B H 0.4854 1.3427 0.2667 0.034 Uiso 1 1 calc R
C16B C 0.4943(8) 1.2523(8) 0.2142(6) 0.022(3) Uiso 1 1 d .
C17B C 0.5460(8) 1.1722(8) 0.2113(6) 0.022(3) Uiso 1 1 d .
C18B C 0.5310(8) 0.7445(8) 0.1593(7) 0.028(3) Uiso 1 1 d .
C19B C 0.4479(8) 0.7830(9) 0.1919(7) 0.040(4) Uiso 1 1 d .
H19D H 0.4460 0.7477 0.2421 0.060 Uiso 1 1 calc R
H19E H 0.3993 0.7852 0.1608 0.060 Uiso 1 1 calc R
H19F H 0.4453 0.8405 0.1936 0.060 Uiso 1 1 calc R
C20B C 0.5311(8) 0.7933(8) 0.0781(6) 0.028(3) Uiso 1 1 d .
H20D H 0.4787 0.7973 0.0512 0.042 Uiso 1 1 calc R
H20E H 0.5803 0.7634 0.0560 0.042 Uiso 1 1 calc R
H20F H 0.5344 0.8506 0.0753 0.042 Uiso 1 1 calc R
C21B C 0.5313(9) 0.6530(9) 0.1594(7) 0.042(4) Uiso 1 1 d .
H21D H 0.5334 0.6184 0.2105 0.063 Uiso 1 1 calc R
H21E H 0.5812 0.6275 0.1354 0.063 Uiso 1 1 calc R
H21F H 0.4795 0.6556 0.1324 0.063 Uiso 1 1 calc R
C22B C 0.8084(8) 0.5777(8) 0.3178(7) 0.029(3) Uiso 1 1 d .
C23B C 0.8836(9) 0.5878(9) 0.3568(7) 0.045(4) Uiso 1 1 d .
H23D H 0.9223 0.5316 0.3809 0.067 Uiso 1 1 calc R
H23E H 0.8634 0.6181 0.3941 0.067 Uiso 1 1 calc R
H23F H 0.9138 0.6202 0.3206 0.067 Uiso 1 1 calc R
C24B C 0.8413(10) 0.5266(10) 0.2655(8) 0.063(5) Uiso 1 1 d .
H24D H 0.8684 0.5586 0.2261 0.094 Uiso 1 1 calc R
H24E H 0.7941 0.5139 0.2439 0.094 Uiso 1 1 calc R
H24F H 0.8831 0.4734 0.2921 0.094 Uiso 1 1 calc R
C25B C 0.7606(10) 0.5317(10) 0.3780(8) 0.059(5) Uiso 1 1 d .
H25D H 0.7081 0.5293 0.3557 0.089 Uiso 1 1 calc R
H25E H 0.7468 0.5626 0.4158 0.089 Uiso 1 1 calc R
H25F H 0.7966 0.4739 0.4010 0.089 Uiso 1 1 calc R
C26B C 0.6288(8) 1.3052(8) 0.3505(7) 0.030(3) Uiso 1 1 d .
C27B C 0.6361(9) 1.3890(8) 0.3029(7) 0.041(4) Uiso 1 1 d .
H27D H 0.6772 1.3789 0.2657 0.062 Uiso 1 1 calc R
H27E H 0.6553 1.4192 0.3340 0.062 Uiso 1 1 calc R
H27F H 0.5805 1.4235 0.2780 0.062 Uiso 1 1 calc R
C28B C 0.7118(8) 1.2573(8) 0.3966(7) 0.034(4) Uiso 1 1 d .
H28D H 0.7060 1.2049 0.4305 0.051 Uiso 1 1 calc R
H28E H 0.7258 1.2929 0.4251 0.051 Uiso 1 1 calc R
H28F H 0.7574 1.2434 0.3639 0.051 Uiso 1 1 calc R
C29B C 0.5589(9) 1.3247(9) 0.4056(7) 0.043(4) Uiso 1 1 d .
H29D H 0.5048 1.3588 0.3777 0.065 Uiso 1 1 calc R
H29E H 0.5758 1.3561 0.4366 0.065 Uiso 1 1 calc R
H29F H 0.5522 1.2712 0.4370 0.065 Uiso 1 1 calc R
C30B C 0.4064(8) 1.2947(8) 0.1699(7) 0.029(3) Uiso 1 1 d .
C31B C 0.3471(8) 1.2383(8) 0.1982(7) 0.028(3) Uiso 1 1 d .
H31D H 0.3710 1.1827 0.1890 0.042 Uiso 1 1 calc R
H31E H 0.2908 1.2656 0.1719 0.042 Uiso 1 1 calc R
H31F H 0.3419 1.2311 0.2514 0.042 Uiso 1 1 calc R
C32B C 0.3603(9) 1.3835(8) 0.1816(7) 0.039(4) Uiso 1 1 d .
H32D H 0.3465 1.3765 0.2334 0.058 Uiso 1 1 calc R
H32E H 0.3078 1.4093 0.1494 0.058 Uiso 1 1 calc R
H32F H 0.3977 1.4202 0.1695 0.058 Uiso 1 1 calc R
C33B C 0.4161(8) 1.3076(8) 0.0866(6) 0.029(4) Uiso 1 1 d .
H33D H 0.4538 1.3433 0.0701 0.043 Uiso 1 1 calc R
H33E H 0.3603 1.3352 0.0597 0.043 Uiso 1 1 calc R
H33F H 0.4405 1.2523 0.0768 0.043 Uiso 1 1 calc R
C34B C 0.6672(7) 0.9688(7) 0.2696(6) 0.014(3) Uiso 1 1 d .
C35B C 0.5907(7) 0.9585(7) 0.3200(6) 0.009(3) Uiso 1 1 d .
C36B C 0.5947(8) 0.8663(8) 0.3633(6) 0.018(3) Uiso 1 1 d .
C37B C 0.5286(8) 0.8347(8) 0.3565(6) 0.019(3) Uiso 1 1 d .
H37B H 0.4820 0.8680 0.3219 0.023 Uiso 1 1 calc R
C38B C 0.5278(8) 0.7544(8) 0.3992(6) 0.026(4) Uiso 1 1 d .
H38B H 0.4804 0.7341 0.3947 0.032 Uiso 1 1 calc R
C39B C 0.5948(8) 0.7060(8) 0.4471(6) 0.025(3) Uiso 1 1 d .
H39B H 0.5943 0.6509 0.4753 0.030 Uiso 1 1 calc R
C40B C 0.6642(9) 0.7339(9) 0.4563(7) 0.041(4) Uiso 1 1 d .
H40B H 0.7104 0.6991 0.4908 0.050 Uiso 1 1 calc R
C41B C 0.6648(8) 0.8157(8) 0.4131(6) 0.024(3) Uiso 1 1 d .
H41B H 0.7121 0.8362 0.4177 0.028 Uiso 1 1 calc R
C42B C 0.5881(7) 1.0096(7) 0.3805(6) 0.018(3) Uiso 1 1 d .
C43B C 0.6589(8) 0.9989(7) 0.4213(6) 0.017(3) Uiso 1 1 d .
H43B H 0.7118 0.9633 0.4127 0.021 Uiso 1 1 calc R
C44B C 0.6538(8) 1.0415(7) 0.4773(6) 0.023(3) Uiso 1 1 d .
H44B H 0.7035 1.0352 0.5062 0.027 Uiso 1 1 calc R
C45B C 0.5759(8) 1.0923(8) 0.4897(6) 0.025(3) Uiso 1 1 d .
H45B H 0.5721 1.1212 0.5270 0.030 Uiso 1 1 calc R
C46B C 0.5026(8) 1.1013(8) 0.4470(6) 0.022(3) Uiso 1 1 d .
H46B H 0.4492 1.1360 0.4556 0.026 Uiso 1 1 calc R
C47B C 0.5080(8) 1.0598(7) 0.3928(6) 0.018(3) Uiso 1 1 d .
H47B H 0.4586 1.0649 0.3640 0.022 Uiso 1 1 calc R
C48B C 0.4034(7) 1.0417(8) 0.1094(6) 0.025(3) Uiso 1 1 d .
H48D H 0.4020 0.9927 0.0921 0.037 Uiso 1 1 calc R
H48E H 0.3940 1.0920 0.0669 0.037 Uiso 1 1 calc R
H48F H 0.3586 1.0519 0.1436 0.037 Uiso 1 1 calc R
C49B C 0.6141(8) 1.0269(9) 0.0798(7) 0.036(4) Uiso 1 1 d .
H49D H 0.6654 0.9785 0.0948 0.054 Uiso 1 1 calc R
H49E H 0.6292 1.0799 0.0733 0.054 Uiso 1 1 calc R
H49F H 0.5884 1.0267 0.0331 0.054 Uiso 1 1 calc R
C1C C 0.2336(10) 0.1937(10) 0.3975(8) 0.062(5) Uiso 1 1 d .
H1C1 H 0.2888 0.2047 0.3891 0.093 Uiso 1 1 calc R
H1C2 H 0.2378 0.1364 0.3938 0.093 Uiso 1 1 calc R
H1C3 H 0.2171 0.1981 0.4469 0.093 Uiso 1 1 calc R
C2C C 0.1672(10) 0.2585(9) 0.3394(8) 0.050(4) Uiso 1 1 d .
H2C1 H 0.1105 0.2502 0.3499 0.060 Uiso 1 1 calc R
H2C2 H 0.1807 0.2504 0.2899 0.060 Uiso 1 1 calc R
C3C C 0.1655(12) 0.3501(11) 0.3400(9) 0.078(6) Uiso 1 1 d .
H3C1 H 0.1682 0.3508 0.3924 0.094 Uiso 1 1 calc R
H3C2 H 0.2187 0.3599 0.3194 0.094 Uiso 1 1 calc R
C4C C 0.0920(13) 0.4267(13) 0.2995(10) 0.094(7) Uiso 1 1 d .
H4C1 H 0.0367 0.4177 0.3146 0.113 Uiso 1 1 calc R
H4C2 H 0.0962 0.4789 0.3109 0.113 Uiso 1 1 calc R
C5C C 0.0999(13) 0.4343(13) 0.2186(10) 0.103(7) Uiso 1 1 d .
H5C1 H 0.1307 0.4758 0.1978 0.154 Uiso 1 1 calc R
H5C2 H 0.0431 0.4530 0.1933 0.154 Uiso 1 1 calc R
H5C3 H 0.1312 0.3790 0.2119 0.154 Uiso 1 1 calc R
C1D C 0.7351(11) 0.1958(11) 0.0089(9) 0.075(5) Uiso 1 1 d .
H1D1 H 0.7187 0.1987 -0.0419 0.112 Uiso 1 1 calc R
H1D2 H 0.7403 0.1388 0.0410 0.112 Uiso 1 1 calc R
H1D3 H 0.7897 0.2082 0.0102 0.112 Uiso 1 1 calc R
C2D C 0.6672(12) 0.2610(12) 0.0362(10) 0.083(6) Uiso 1 1 d .
H2D1 H 0.6106 0.2553 0.0255 0.099 Uiso 1 1 calc R
H2D2 H 0.6764 0.2484 0.0906 0.099 Uiso 1 1 calc R
C3D C 0.6676(15) 0.3490(15) 0.0020(12) 0.117(8) Uiso 1 1 d .
H3D1 H 0.7251 0.3516 0.0141 0.141 Uiso 1 1 calc R
H3D2 H 0.6630 0.3571 -0.0522 0.141 Uiso 1 1 calc R
C4D C 0.609(3) 0.423(3) 0.015(2) 0.30(2) Uiso 1 1 d .
H4D1 H 0.6208 0.4737 -0.0175 0.361 Uiso 1 1 calc R
H4D2 H 0.5509 0.4239 0.0015 0.361 Uiso 1 1 calc R
C5D C 0.6123(16) 0.4273(16) 0.0854(13) 0.137(9) Uiso 1 1 d .
H5D1 H 0.6425 0.3714 0.1179 0.206 Uiso 1 1 calc R
H5D2 H 0.5544 0.4454 0.1007 0.206 Uiso 1 1 calc R
H5D3 H 0.6424 0.4685 0.0888 0.206 Uiso 1 1 calc R

loop_
_atom_site_aniso_label
_atom_site_aniso_U_11
_atom_site_aniso_U_22
_atom_site_aniso_U_33
_atom_site_aniso_U_23
_atom_site_aniso_U_13
_atom_site_aniso_U_12
Ta1 0.0256(4) 0.0264(4) 0.0074(3) -0.0033(3) 0.0019(3) -0.0059(3)
Ta2 0.0268(4) 0.0271(4) 0.0068(4) -0.0034(3) -0.0008(3) -0.0060(3)

loop_
_atom_type_symbol
_atom_type_description
_atom_type_scat_dispersion_real
_atom_type_scat_dispersion_imag
_atom_type_scat_source
C C 0.0033 0.0016 'International Tables Vol C Tables 4.2.6.8 and 6.1.1.4'
H H 0.0000 0.0000 'International Tables Vol C Tables 4.2.6.8 and 6.1.1.4'
O O 0.0106 0.0060 'International Tables Vol C Tables 4.2.6.8 and 6.1.1.4'
Ta Ta -0.7052 6.5227 'International Tables Vol C Tables 4.2.6.8 and 6.1.1.4'

loop_
_geom_angle_atom_site_label_1
_geom_angle_atom_site_label_2
_geom_angle_atom_site_label_3
_geom_angle
_geom_angle_publ_flag
O1A Ta1 O2A 160.5(3) yes
O1A Ta1 O3A 85.5(3) yes
O2A Ta1 O3A 88.0(3) yes
O1A Ta1 C48A 100.4(4) yes
O2A Ta1 C48A 99.1(4) yes
O3A Ta1 C48A 110.9(4) yes
O1A Ta1 C49A 87.5(4) yes
O2A Ta1 C49A 86.7(4) yes
O3A Ta1 C49A 143.1(4) yes
C48A Ta1 C49A 106.0(4) yes
C1A O1A Ta1 140.7(7) ?
C17A O2A Ta1 149.6(8) ?
C35A O3A Ta1 118.8(7) ?
O1A C1A C6A 118.9(11) ?
O1A C1A C2A 118.1(10) ?
C6A C1A C2A 122.9(11) ?
C3A C2A C1A 116.5(11) ?
C3A C2A C18A 120.9(11) ?
C1A C2A C18A 122.6(11) ?
C4A C3A C2A 122.8(12) ?
C3A C4A C5A 118.2(12) ?
C3A C4A C22A 119.8(11) ?
C5A C4A C22A 122.0(10) ?
C4A C5A C6A 122.7(11) ?
C1A C6A C5A 116.8(11) ?
C1A C6A C7A 121.0(11) ?
C5A C6A C7A 121.8(11) ?
C34A C7A C8A 119.3(11) ?
C34A C7A C6A 128.7(11) ?
C8A C7A C6A 111.8(11) ?
C9A C8A C7A 119.1(12) ?
C10A C9A C8A 119.6(12) ?
C9A C10A C11A 123.9(12) ?
C10A C11A C34A 114.4(12) ?
C10A C11A C12A 116.9(11) ?
C34A C11A C12A 128.1(12) ?
C17A C12A C13A 119.5(12) ?
C17A C12A C11A 123.2(11) ?
C13A C12A C11A 117.2(11) ?
C14A C13A C12A 120.3(12) ?
C13A C14A C15A 118.3(11) ?
C13A C14A C26A 121.2(10) ?
C15A C14A C26A 120.5(11) ?
C16A C15A C14A 122.2(13) ?
C17A C16A C15A 117.9(11) ?
C17A C16A C30A 121.1(10) ?
C15A C16A C30A 121.0(11) ?
O2A C17A C16A 120.7(11) ?
O2A C17A C12A 117.8(11) ?
C16A C17A C12A 121.5(11) ?
C2A C18A C20A 108.9(10) ?
C2A C18A C19A 111.5(10) ?
C20A C18A C19A 110.5(10) ?
C2A C18A C21A 111.4(10) ?
C20A C18A C21A 107.3(10) ?
C19A C18A C21A 107.2(10) ?
C24A C22A C23A 111.0(11) ?
C24A C22A C4A 112.9(11) ?
C23A C22A C4A 109.5(9) ?
C24A C22A C25A 106.4(10) ?
C23A C22A C25A 109.4(10) ?
C4A C22A C25A 107.5(11) ?
C28A C26A C27A 109.8(13) ?
C28A C26A C29A 109.8(12) ?
C27A C26A C29A 106.5(11) ?
C28A C26A C14A 108.2(11) ?
C27A C26A C14A 110.4(11) ?
C29A C26A C14A 112.3(11) ?
C33A C30A C16A 108.9(11) ?
C33A C30A C31A 111.4(10) ?
C16A C30A C31A 111.1(10) ?
C33A C30A C32A 106.2(11) ?
C16A C30A C32A 111.9(10) ?
C31A C30A C32A 107.4(11) ?
C7A C34A C11A 122.8(11) ?
C7A C34A C35A 118.1(10) ?
C11A C34A C35A 119.0(11) ?
O3A C35A C42A 110.0(10) ?
O3A C35A C34A 107.1(8) ?
C42A C35A C34A 117.7(10) ?
O3A C35A C36A 107.5(9) ?
C42A C35A C36A 104.0(9) ?
C34A C35A C36A 110.1(10) ?
C37A C36A C41A 120.5(11) ?
C37A C36A C35A 119.7(10) ?
C41A C36A C35A 119.7(11) ?
C36A C37A C38A 122.3(11) ?
C37A C38A C39A 115.8(12) ?
C40A C39A C38A 122.0(12) ?
C39A C40A C41A 121.8(11) ?
C36A C41A C40A 117.5(12) ?
C47A C42A C43A 118.2(12) ?
C47A C42A C35A 122.8(11) ?
C43A C42A C35A 119.0(10) ?
C44A C43A C42A 120.4(12) ?
C43A C44A C45A 120.8(14) ?
C46A C45A C44A 119.4(14) ?
C45A C46A C47A 119.7(12) ?
C42A C47A C46A 121.5(13) ?
O1B Ta2 O3B 89.0(3) yes
O1B Ta2 O2B 159.4(3) yes
O3B Ta2 O2B 85.5(3) yes
O1B Ta2 C48B 100.2(4) yes
O3B Ta2 C48B 111.3(4) yes
O2B Ta2 C48B 100.3(4) yes
O1B Ta2 C49B 85.0(4) yes
O3B Ta2 C49B 142.1(4) yes
O2B Ta2 C49B 87.1(4) yes
C48B Ta2 C49B 106.7(5) yes
C1B O1B Ta2 152.5(8) ?
C17B O2B Ta2 139.5(8) ?
C35B O3B Ta2 120.0(6) ?
O1B C1B C2B 122.9(12) ?
O1B C1B C6B 115.3(11) ?
C2B C1B C6B 121.8(12) ?
C1B C2B C3B 118.3(12) ?
C1B C2B C18B 121.6(11) ?
C3B C2B C18B 120.1(12) ?
C4B C3B C2B 123.1(12) ?
C5B C4B C3B 115.3(11) ?
C5B C4B C22B 125.7(12) ?
C3B C4B C22B 119.0(12) ?
C4B C5B C6B 124.0(12) ?
C1B C6B C5B 117.4(11) ?
C1B C6B C7B 124.0(11) ?
C5B C6B C7B 118.3(11) ?
C8B C7B C34B 117.3(11) ?
C8B C7B C6B 117.7(10) ?
C34B C7B C6B 124.7(10) ?
C9B C8B C7B 124.5(11) ?
C8B C9B C10B 118.3(13) ?
C9B C10B C11B 120.9(13) ?
C10B C11B C34B 119.3(10) ?
C10B C11B C12B 113.4(11) ?
C34B C11B C12B 127.2(10) ?
C17B C12B C13B 119.0(11) ?
C17B C12B C11B 121.9(10) ?
C13B C12B C11B 119.0(11) ?
C14B C13B C12B 121.3(11) ?
C13B C14B C15B 117.2(11) ?
C13B C14B C26B 123.4(11) ?
C15B C14B C26B 119.4(10) ?
C16B C15B C14B 123.0(12) ?
C15B C16B C17B 117.6(12) ?
C15B C16B C30B 120.4(11) ?
C17B C16B C30B 121.9(11) ?
O2B C17B C12B 118.5(10) ?
O2B C17B C16B 119.7(11) ?
C12B C17B C16B 121.8(11) ?
C20B C18B C19B 110.3(10) ?
C20B C18B C21B 106.3(9) ?
C19B C18B C21B 106.5(11) ?
C20B C18B C2B 109.4(10) ?
C19B C18B C2B 111.4(10) ?
C21B C18B C2B 112.7(10) ?
C24B C22B C23B 108.2(11) ?
C24B C22B C25B 111.0(12) ?
C23B C22B C25B 106.9(11) ?
C24B C22B C4B 112.3(11) ?
C23B C22B C4B 110.7(11) ?
C25B C22B C4B 107.6(11) ?
C27B C26B C28B 109.0(11) ?
C27B C26B C14B 110.3(10) ?
C28B C26B C14B 113.9(10) ?
C27B C26B C29B 107.6(10) ?
C28B C26B C29B 107.0(10) ?
C14B C26B C29B 108.7(11) ?
C33B C30B C31B 111.0(10) ?
C33B C30B C16B 110.9(10) ?
C31B C30B C16B 108.8(10) ?
C33B C30B C32B 107.3(10) ?
C31B C30B C32B 105.8(10) ?
C16B C30B C32B 112.9(10) ?
C11B C34B C7B 118.5(10) ?
C11B C34B C35B 119.1(9) ?
C7B C34B C35B 122.3(10) ?
O3B C35B C36B 110.0(9) ?
O3B C35B C34B 105.8(8) ?
C36B C35B C34B 115.8(9) ?
O3B C35B C42B 110.0(8) ?
C36B C35B C42B 106.4(9) ?
C34B C35B C42B 108.8(9) ?
C37B C36B C41B 119.1(12) ?
C37B C36B C35B 120.4(11) ?
C41B C36B C35B 120.4(11) ?
C36B C37B C38B 121.5(12) ?
C39B C38B C37B 119.4(13) ?
C38B C39B C40B 122.0(14) ?
C39B C40B C41B 118.5(13) ?
C36B C41B C40B 119.4(13) ?
C43B C42B C47B 122.3(10) ?
C43B C42B C35B 120.4(10) ?
C47B C42B C35B 117.1(10) ?
C42B C43B C44B 119.1(11) ?
C45B C44B C43B 119.7(12) ?
C44B C45B C46B 120.0(11) ?
C47B C46B C45B 120.1(11) ?
C46B C47B C42B 118.8(12) ?
C1C C2C C3C 110.0(13) ?
C4C C3C C2C 120.6(15) ?
C5C C4C C3C 106.0(15) ?
C3D C2D C1D 113.3(16) ?
C4D C3D C2D 125(3) ?
C5D C4D C3D 115(4) ?

loop_
_geom_bond_atom_site_label_1
_geom_bond_atom_site_label_2
_geom_bond_distance
_geom_bond_publ_flag
Ta1 O1A 1.936(8) yes
Ta1 O2A 1.939(8) yes
Ta1 O3A 1.962(7) yes
Ta1 C48A 2.126(11) yes
Ta1 C49A 2.208(11) yes
O1A C1A 1.359(13) ?
O2A C17A 1.351(13) ?
O3A C35A 1.429(13) ?
C1A C6A 1.409(16) ?
C1A C2A 1.420(16) ?
C2A C3A 1.414(16) ?
C2A C18A 1.533(17) ?
C3A C4A 1.394(16) ?
C4A C5A 1.396(16) ?
C4A C22A 1.560(17) ?
C5A C6A 1.413(16) ?
C6A C7A 1.520(17) ?
C7A C34A 1.368(16) ?
C7A C8A 1.424(16) ?
C8A C9A 1.385(16) ?
C9A C10A 1.365(16) ?
C10A C11A 1.416(16) ?
C11A C34A 1.417(16) ?
C11A C12A 1.469(17) ?
C12A C17A 1.395(16) ?
C12A C13A 1.422(16) ?
C13A C14A 1.377(16) ?
C14A C15A 1.424(17) ?
C14A C26A 1.585(17) ?
C15A C16A 1.394(16) ?
C16A C17A 1.386(16) ?
C16A C30A 1.540(17) ?
C18A C20A 1.543(17) ?
C18A C19A 1.544(16) ?
C18A C21A 1.562(16) ?
C22A C24A 1.517(17) ?
C22A C23A 1.546(18) ?
C22A C25A 1.572(17) ?
C26A C28A 1.504(19) ?
C26A C27A 1.544(18) ?
C26A C29A 1.55(2) ?
C30A C33A 1.522(17) ?
C30A C31A 1.553(17) ?
C30A C32A 1.564(18) ?
C34A C35A 1.582(17) ?
C35A C42A 1.532(17) ?
C35A C36A 1.596(16) ?
C36A C37A 1.374(16) ?
C36A C41A 1.406(16) ?
C37A C38A 1.413(15) ?
C38A C39A 1.426(16) ?
C39A C40A 1.340(16) ?
C40A C41A 1.413(15) ?
C42A C47A 1.369(15) ?
C42A C43A 1.398(17) ?
C43A C44A 1.383(18) ?
C44A C45A 1.388(17) ?
C45A C46A 1.365(18) ?
C46A C47A 1.410(17) ?
Ta2 O1B 1.888(8) yes
Ta2 O3B 1.947(6) yes
Ta2 O2B 1.948(8) yes
Ta2 C48B 2.126(12) yes
Ta2 C49B 2.174(12) yes
O1B C1B 1.377(14) ?
O2B C17B 1.363(14) ?
O3B C35B 1.426(12) ?
C1B C2B 1.377(17) ?
C1B C6B 1.404(16) ?
C2B C3B 1.416(16) ?
C2B C18B 1.573(18) ?
C3B C4B 1.409(17) ?
C4B C5B 1.396(17) ?
C4B C22B 1.541(17) ?
C5B C6B 1.407(16) ?
C6B C7B 1.480(16) ?
C7B C8B 1.378(16) ?
C7B C34B 1.426(15) ?
C8B C9B 1.347(16) ?
C9B C10B 1.386(16) ?
C10B C11B 1.396(16) ?
C11B C34B 1.412(16) ?
C11B C12B 1.532(16) ?
C12B C17B 1.372(16) ?
C12B C13B 1.415(16) ?
C13B C14B 1.388(16) ?
C14B C15B 1.414(17) ?
C14B C26B 1.535(17) ?
C15B C16B 1.376(16) ?
C16B C17B 1.407(16) ?
C16B C30B 1.556(17) ?
C18B C20B 1.531(16) ?
C18B C19B 1.537(16) ?
C18B C21B 1.560(18) ?
C22B C24B 1.481(17) ?
C22B C23B 1.516(18) ?
C22B C25B 1.540(18) ?
C26B C27B 1.508(18) ?
C26B C28B 1.518(17) ?
C26B C29B 1.562(16) ?
C30B C33B 1.534(15) ?
C30B C31B 1.551(18) ?
C30B C32B 1.564(17) ?
C34B C35B 1.587(15) ?
C35B C36B 1.550(16) ?
C35B C42B 1.600(15) ?
C36B C37B 1.363(17) ?
C36B C41B 1.408(16) ?
C37B C38B 1.395(17) ?
C38B C39B 1.349(16) ?
C39B C40B 1.382(18) ?
C40B C41B 1.419(17) ?
C42B C43B 1.342(15) ?
C42B C47B 1.407(15) ?
C43B C44B 1.419(15) ?
C44B C45B 1.386(16) ?
C45B C46B 1.403(17) ?
C46B C47B 1.376(15) ?
C1C C2C 1.520(19) ?
C2C C3C 1.56(2) ?
C3C C4C 1.53(2) ?
C4C C5C 1.50(2) ?
C1D C2D 1.53(2) ?
C2D C3D 1.47(3) ?
C3D C4D 1.43(4) ?
C4D C5D 1.34(4) ?
